data_4071160
loop_
_publ_author_name
'Beckmann, Jens'
'Duthie, Andrew'
'Grassmann, Marian'
'Semisch, Annetta'

_publ_section_title
;
 Optically Active Organotin Compounds Derived from \b-Pinene. The Quest
 for Chiral Polystannanes&#x2020;
;
_journal_issue 7
_journal_name_full Organometallics
_journal_page_first 1495
_journal_paper_doi 10.1021/om8000026
_journal_volume 27
_journal_year 2008
_chemical_formula_sum 'C20 H34 Cl2 Sn'
_chemical_formula_weight 464.06
_chemical_name_systematic
;
 ?
;
_space_group_IT_number 19
_symmetry_cell_setting orthorhombic
_symmetry_space_group_name_Hall 'P 2ac 2ab'
_symmetry_space_group_name_H-M 'P 21 21 21'
_atom_sites_solution_hydrogens geom
_atom_sites_solution_primary direct
_atom_sites_solution_secondary difmap
_audit_creation_method SHELXL-97
_cell_angle_alpha 90.00
_cell_angle_beta 90.00
_cell_angle_gamma 90.00
_cell_formula_units_Z 4
_cell_length_a 6.9891(8)
_cell_length_b 15.683(2)
_cell_length_c 19.816(3)
_cell_measurement_temperature 133
_cell_volume 2172.0(5)
_computing_cell_refinement SMART
_computing_data_collection 'SMART (Bruker, 2000)'
_computing_data_reduction 'SAINT (Bruker, 2000)'
_computing_molecular_graphics 'DIAMOND (Brandenberg, 2006)'
_computing_publication_material 'SHELXL-97 (Sheldrick, 1997)'
_computing_structure_refinement 'SHELXL-97 (Sheldrick, 1997)'
_computing_structure_solution 'SHELXS-97 (Sheldrick, 1997)'
_diffrn_ambient_temperature 133
_diffrn_measured_fraction_theta_full 0.984
_diffrn_measured_fraction_theta_max 0.984
_diffrn_radiation_monochromator graphite
_diffrn_radiation_source 'fine-focus sealed tube'
_diffrn_radiation_type MoK\a
_diffrn_radiation_wavelength 0.71073
_diffrn_reflns_av_R_equivalents 0.0898
_diffrn_reflns_av_sigmaI/netI 0.0816
_diffrn_reflns_limit_h_max 8
_diffrn_reflns_limit_h_min -9
_diffrn_reflns_limit_k_max 21
_diffrn_reflns_limit_k_min -21
_diffrn_reflns_limit_l_max 27
_diffrn_reflns_limit_l_min -26
_diffrn_reflns_number 17755
_diffrn_reflns_theta_full 29.24
_diffrn_reflns_theta_max 29.24
_diffrn_reflns_theta_min 2.06
_exptl_absorpt_coefficient_mu 1.421
_exptl_absorpt_correction_T_max 1.00
_exptl_absorpt_correction_T_min 0.66
_exptl_absorpt_correction_type empirical
_exptl_absorpt_process_details 'SADABS (Bruker, 2000)'
_exptl_crystal_colour colourless
_exptl_crystal_density_diffrn 1.419
_exptl_crystal_density_method 'not measured'
_exptl_crystal_description block
_exptl_crystal_F_000 952
_exptl_crystal_size_max .23
_exptl_crystal_size_mid .18
_exptl_crystal_size_min .04
_refine_diff_density_max 0.343
_refine_diff_density_min -0.777
_refine_diff_density_rms 0.119
_refine_ls_abs_structure_details 'Flack H D (1983), Acta Cryst. A39, 876-881'
_refine_ls_abs_structure_Flack 0.00(4)
_refine_ls_extinction_method none
_refine_ls_goodness_of_fit_ref 1.000
_refine_ls_hydrogen_treatment mixed
_refine_ls_matrix_type full
_refine_ls_number_parameters 208
_refine_ls_number_reflns 5744
_refine_ls_number_restraints 0
_refine_ls_restrained_S_all 1.000
_refine_ls_R_factor_all 0.0734
_refine_ls_R_factor_gt 0.0428
_refine_ls_shift/su_max 0.001
_refine_ls_shift/su_mean 0.000
_refine_ls_structure_factor_coef Fsqd
_refine_ls_weighting_details 'calc w=1/[\s^2^(Fo^2^)+(0.0456P)^2^+0.0000P] where P=(Fo^2^+2Fc^2^)/3'
_refine_ls_weighting_scheme calc
_refine_ls_wR_factor_gt 0.0833
_refine_ls_wR_factor_ref 0.1062
_reflns_number_gt 3952
_reflns_number_total 5744
_reflns_threshold_expression >2sigma(I)
_cod_data_source_file om8000026-file003.cif
_cod_data_source_block publication_text
_cod_depositor_comments
;
The following automatic conversions were performed:

'_symmetry_cell_setting' value 'Orthorhombic' changed to
'orthorhombic' according to
/home/saulius/struct/CIF-dictionaries/cif_core.dic dictionary named
'cif_core.dic' version 2.4.1 from 2010-06-29.

Automatic conversion script
Id: cif_fix_values 1715 2011-07-08 13:25:40Z adriana 
;
_cod_original_sg_symbol_H-M 'P2(1)2(1)2(1) '
_cod_database_code 4071160

loop_
_symmetry_equiv_pos_as_xyz
'x, y, z'
'-x+1/2, -y, z+1/2'
'x+1/2, -y+1/2, -z'
'-x, y+1/2, -z+1/2'

loop_
_atom_site_label
_atom_site_type_symbol
_atom_site_fract_x
_atom_site_fract_y
_atom_site_fract_z
_atom_site_U_iso_or_equiv
_atom_site_adp_type
_atom_site_occupancy
_atom_site_symmetry_multiplicity
_atom_site_calc_flag
_atom_site_refinement_flags
Sn1 Sn 0.87091(6) 0.15967(2) 0.406038(19) 0.05189(11) Uani 1 1 d .
Cl2 Cl 0.9743(3) 0.07397(12) 0.31599(9) 0.0864(5) Uani 1 1 d .
Cl1 Cl 1.1651(2) 0.18076(11) 0.46237(9) 0.0787(5) Uani 1 1 d .
C16 C 0.8604(13) -0.0576(4) 0.4650(4) 0.084(2) Uani 1 1 d .
H16A H 0.9952 -0.0499 0.4551 0.101 Uiso 1 1 calc R
H16B H 0.7912 -0.0549 0.4227 0.101 Uiso 1 1 calc R
C11 C 0.7932(9) 0.0157(3) 0.5106(3) 0.0596(14) Uani 1 1 d .
H11 H 0.9090 0.0406 0.5303 0.072 Uiso 1 1 calc R
C10 C 0.6950(9) 0.0868(4) 0.4723(3) 0.0632(15) Uani 1 1 d .
H10A H 0.6379 0.1253 0.5048 0.076 Uiso 1 1 calc R
H10B H 0.5918 0.0621 0.4460 0.076 Uiso 1 1 calc R
C21 C 0.5846(8) 0.2829(3) 0.3423(3) 0.0512(13) Uani 1 1 d .
H21 H 0.5100 0.2749 0.3837 0.061 Uiso 1 1 calc R
C20 C 0.7945(8) 0.2797(3) 0.3622(3) 0.0547(13) Uani 1 1 d .
H20A H 0.8209 0.3249 0.3942 0.066 Uiso 1 1 calc R
H20B H 0.8726 0.2896 0.3225 0.066 Uiso 1 1 calc R
C26 C 0.5245(11) 0.2110(4) 0.2928(4) 0.0726(18) Uani 1 1 d .
H26A H 0.6397 0.1851 0.2748 0.087 Uiso 1 1 calc R
H26B H 0.4572 0.1675 0.3182 0.087 Uiso 1 1 calc R
C15 C 0.8312(14) -0.1478(4) 0.4966(5) 0.108(3) Uani 1 1 d .
H15A H 0.7715 -0.1845 0.4633 0.130 Uiso 1 1 calc R
H15B H 0.9555 -0.1718 0.5073 0.130 Uiso 1 1 calc R
C24 C 0.3758(12) 0.3323(4) 0.2286(3) 0.0775(17) Uani 1 1 d .
H24 H 0.2970 0.3513 0.1906 0.093 Uiso 1 1 calc R
C12 C 0.6715(11) -0.0178(4) 0.5705(3) 0.0691(18) Uani 1 1 d .
H12 H 0.6143 0.0271 0.5984 0.083 Uiso 1 1 calc R
C23 C 0.3139(8) 0.3669(4) 0.2964(3) 0.0698(17) Uani 1 1 d .
H23A H 0.2414 0.3270 0.3236 0.084 Uiso 1 1 calc R
H23B H 0.2522 0.4222 0.2945 0.084 Uiso 1 1 calc R
C14 C 0.7106(12) -0.1475(4) 0.5592(4) 0.080(2) Uani 1 1 d .
H14 H 0.6859 -0.2040 0.5785 0.096 Uiso 1 1 calc R
C22 C 0.5274(8) 0.3701(3) 0.3129(3) 0.0530(13) Uani 1 1 d .
H22 H 0.5651 0.4189 0.3408 0.064 Uiso 1 1 calc R
C18 C 0.4241(12) -0.0905(5) 0.4852(4) 0.100(3) Uani 1 1 d .
H18A H 0.3454 -0.1405 0.4823 0.149 Uiso 1 1 calc R
H18B H 0.5134 -0.0901 0.4484 0.149 Uiso 1 1 calc R
H18C H 0.3449 -0.0406 0.4828 0.149 Uiso 1 1 calc R
C25 C 0.3988(12) 0.2375(4) 0.2338(3) 0.079(2) Uani 1 1 d .
H25A H 0.4547 0.2162 0.1922 0.094 Uiso 1 1 calc R
H25B H 0.2737 0.2115 0.2388 0.094 Uiso 1 1 calc R
C17 C 0.5333(10) -0.0909(4) 0.5520(3) 0.0686(17) Uani 1 1 d .
C13 C 0.7902(13) -0.0819(5) 0.6095(4) 0.102(3) Uani 1 1 d .
H13A H 0.7496 -0.0905 0.6558 0.122 Uiso 1 1 calc R
H13B H 0.9273 -0.0730 0.6064 0.122 Uiso 1 1 calc R
C27 C 0.5669(9) 0.3819(4) 0.2371(3) 0.0582(14) Uani 1 1 d .
C19 C 0.3920(16) -0.1053(6) 0.6108(5) 0.127(4) Uani 1 1 d .
H19A H 0.3053 -0.1505 0.5994 0.190 Uiso 1 1 calc R
H19B H 0.3209 -0.0539 0.6188 0.190 Uiso 1 1 calc R
H19C H 0.4618 -0.1203 0.6508 0.190 Uiso 1 1 calc R
C28 C 0.7466(10) 0.3476(5) 0.2050(3) 0.0812(19) Uani 1 1 d .
H28A H 0.7459 0.3605 0.1576 0.122 Uiso 1 1 calc R
H28B H 0.7519 0.2869 0.2111 0.122 Uiso 1 1 calc R
H28C H 0.8563 0.3734 0.2257 0.122 Uiso 1 1 calc R
C29 C 0.5469(12) 0.4777(4) 0.2193(4) 0.084(2) Uani 1 1 d .
H29A H 0.4326 0.5000 0.2395 0.126 Uiso 1 1 calc R
H29B H 0.5398 0.4841 0.1712 0.126 Uiso 1 1 calc R
H29C H 0.6560 0.5082 0.2361 0.126 Uiso 1 1 calc R

loop_
_atom_site_aniso_label
_atom_site_aniso_U_11
_atom_site_aniso_U_22
_atom_site_aniso_U_33
_atom_site_aniso_U_23
_atom_site_aniso_U_13
_atom_site_aniso_U_12
Sn1 0.05193(18) 0.04814(16) 0.05560(16) 0.00899(17) -0.0024(2) -0.00324(19)
Cl2 0.0899(13) 0.0862(11) 0.0833(11) -0.0116(9) 0.0154(10) 0.0123(10)
Cl1 0.0605(10) 0.0864(11) 0.0893(10) 0.0102(8) -0.0196(8) -0.0108(8)
C16 0.071(4) 0.064(4) 0.118(5) 0.020(3) 0.031(5) 0.008(4)
C11 0.055(3) 0.049(3) 0.075(4) 0.009(3) -0.012(3) -0.006(3)
C10 0.064(4) 0.052(3) 0.074(4) 0.011(3) 0.003(3) 0.000(3)
C21 0.055(4) 0.048(3) 0.051(3) 0.008(2) 0.001(2) -0.005(2)
C20 0.059(3) 0.054(3) 0.051(3) 0.008(2) -0.002(2) -0.009(3)
C26 0.079(5) 0.046(3) 0.093(4) -0.005(3) -0.023(4) -0.005(3)
C15 0.109(7) 0.059(4) 0.157(8) 0.022(4) 0.022(6) 0.033(5)
C24 0.077(4) 0.082(4) 0.074(4) 0.001(3) -0.013(4) 0.010(5)
C12 0.093(6) 0.064(3) 0.050(3) 0.008(2) -0.004(3) -0.011(4)
C23 0.049(3) 0.073(4) 0.087(4) -0.001(3) 0.003(3) 0.006(3)
C14 0.109(6) 0.042(3) 0.090(4) 0.023(3) 0.010(4) 0.001(3)
C22 0.056(3) 0.050(3) 0.054(3) -0.009(2) -0.002(3) 0.001(3)
C18 0.078(5) 0.097(5) 0.124(6) 0.027(5) -0.026(5) -0.036(5)
C25 0.083(5) 0.060(3) 0.093(4) -0.016(3) -0.029(4) -0.011(4)
C17 0.072(4) 0.065(4) 0.069(4) 0.010(3) 0.009(3) -0.019(3)
C13 0.117(6) 0.085(5) 0.102(6) 0.041(4) -0.044(5) -0.019(5)
C27 0.061(4) 0.053(3) 0.061(3) 0.010(2) -0.003(3) 0.005(3)
C19 0.124(8) 0.120(7) 0.136(8) 0.032(6) 0.058(7) -0.022(7)
C28 0.085(5) 0.095(5) 0.064(4) 0.020(4) 0.017(3) 0.011(4)
C29 0.097(6) 0.063(4) 0.093(5) 0.028(4) -0.013(4) 0.004(4)

loop_
_atom_type_symbol
_atom_type_description
_atom_type_scat_dispersion_real
_atom_type_scat_dispersion_imag
_atom_type_scat_source
C C 0.0033 0.0016 'International Tables Vol C Tables 4.2.6.8 and 6.1.1.4'
H H 0.0000 0.0000 'International Tables Vol C Tables 4.2.6.8 and 6.1.1.4'
Sn Sn -0.6537 1.4246 'International Tables Vol C Tables 4.2.6.8 and 6.1.1.4'
Cl Cl 0.1484 0.1585 'International Tables Vol C Tables 4.2.6.8 and 6.1.1.4'

loop_
_geom_angle_atom_site_label_1
_geom_angle_atom_site_label_2
_geom_angle_atom_site_label_3
_geom_angle
C10 Sn1 C20 125.3(2)
C10 Sn1 Cl2 109.78(18)
C20 Sn1 Cl2 105.74(16)
C10 Sn1 Cl1 106.62(18)
C20 Sn1 Cl1 106.62(16)
Cl2 Sn1 Cl1 99.86(7)
C11 C16 C15 113.8(6)
C10 C11 C16 113.3(5)
C10 C11 C12 112.6(5)
C16 C11 C12 111.4(5)
C11 C10 Sn1 116.3(4)
C20 C21 C22 112.2(4)
C20 C21 C26 113.6(5)
C22 C21 C26 109.5(4)
C21 C20 Sn1 112.0(3)
C25 C26 C21 116.4(5)
C14 C15 C16 113.7(6)
C25 C24 C23 109.0(6)
C25 C24 C27 113.4(6)
C23 C24 C27 88.3(5)
C13 C12 C17 88.3(5)
C13 C12 C11 108.3(6)
C17 C12 C11 114.4(5)
C24 C23 C22 85.6(5)
C15 C14 C17 112.2(6)
C15 C14 C13 109.5(7)
C17 C14 C13 88.1(5)
C23 C22 C21 107.7(5)
C23 C22 C27 88.3(4)
C21 C22 C27 115.5(4)
C24 C25 C26 112.6(5)
C18 C17 C14 119.2(6)
C18 C17 C19 109.6(7)
C14 C17 C19 111.3(6)
C18 C17 C12 121.0(5)
C14 C17 C12 84.4(5)
C19 C17 C12 109.2(6)
C12 C13 C14 85.2(5)
C28 C27 C22 121.3(5)
C28 C27 C29 109.0(6)
C22 C27 C29 108.9(5)
C28 C27 C24 119.4(5)
C22 C27 C24 83.8(4)
C29 C27 C24 112.5(5)

loop_
_geom_bond_atom_site_label_1
_geom_bond_atom_site_label_2
_geom_bond_distance
Sn1 C10 2.131(6)
Sn1 C20 2.141(5)
Sn1 Cl2 2.3479(18)
Sn1 Cl1 2.3630(16)
C16 C11 1.535(9)
C16 C15 1.559(9)
C11 C10 1.513(8)
C11 C12 1.552(8)
C21 C20 1.519(8)
C21 C22 1.541(7)
C21 C26 1.553(8)
C26 C25 1.520(9)
C15 C14 1.502(11)
C24 C25 1.500(9)
C24 C23 1.511(9)
C24 C27 1.555(10)
C12 C13 1.516(9)
C12 C17 1.544(9)
C23 C22 1.528(8)
C14 C17 1.531(10)
C14 C13 1.536(10)
C22 C27 1.537(8)
C18 C17 1.528(10)
C17 C19 1.544(10)
C27 C28 1.508(9)
C27 C29 1.549(8)
